data_1577412
loop_
_publ_author_name
'Wang, Haiwen'
'Bhaduri, Nilanjan'
'Greaney, Michael F.'

_publ_section_title
;
 Trifluoromethylation of pyridines through skeletal rearrangement
;
_journal_name_full 'Chemical Science'
_journal_paper_doi 10.1039/D6SC04438G
_journal_year 2026
_chemical_formula_moiety 'C25 H23 N O'
_chemical_formula_sum 'C25 H23 N O'
_chemical_formula_weight 353.44
_space_group_crystal_system monoclinic
_space_group_IT_number 14
_space_group_name_Hall '-P 2ybc'
_space_group_name_H-M_alt 'P 1 21/c 1'
_atom_sites_solution_hydrogens geom
_atom_sites_solution_primary dual
_audit_creation_date 2025-09-01
_audit_creation_method
;
Olex2 1.5
(compiled 2025.07.13 svn.rb7424aed for OlexSys, GUI svn.r7314)
;
_audit_update_record
;
2025-09-11 deposited with the CCDC.	2026-06-08 downloaded from the CCDC.
;
_cell_angle_alpha 90
_cell_angle_beta 90.1212(9)
_cell_angle_gamma 90
_cell_formula_units_Z 8
_cell_length_a 10.29270(10)
_cell_length_b 20.50005(19)
_cell_length_c 18.53109(19)
_cell_measurement_reflns_used 8448
_cell_measurement_temperature 99.98(10)
_cell_measurement_theta_max 75.6640
_cell_measurement_theta_min 4.7240
_cell_volume 3910.07(7)
_computing_cell_refinement 'CrysAlisPro 1.171.43.112a (Rigaku OD, 2024)'
_computing_data_collection 'CrysAlisPro system (CCD 44.117a 64-bit (release 07-07-2025))'
_computing_data_reduction 'CrysAlisPro 1.171.43.112a (Rigaku OD, 2024)'
_computing_molecular_graphics 'Olex2 1.5 (Dolomanov et al., 2009)'
_computing_publication_material 'Olex2 1.5 (Dolomanov et al., 2009)'
_computing_structure_refinement 'SHELXL 2019/3 (Sheldrick, 2015)'
_computing_structure_solution 'SHELXT  (Sheldrick, 2015)'
_diffrn_ambient_environment N~2~
_diffrn_ambient_temperature 99.98(10)
_diffrn_detector 'Hybrid Pixel Array Detector'
_diffrn_detector_area_resol_mean 10.0000
_diffrn_measured_fraction_theta_full 0.960
_diffrn_measured_fraction_theta_max 0.960
_diffrn_measurement_details
;
List of Runs (angles in degrees, time in seconds):

  # Type    Start    End  Width  t~exp~   \w     \q     \k     \f   Frames
#--------------------------------------------------------------------------
  1  \w     -5.00  21.00   0.50    0.75    --   43.87  30.00  30.00   52
  2  \w     22.00 133.00   0.50    0.75    --   43.87  30.00  30.00  222
  3  \w      8.00 135.00   0.50    0.75    --   46.33  60.00   0.00  254
  4  \w    -34.00  -6.00   0.50    0.75    --   46.33   0.00-180.00   56
  5  \w    161.00 198.00   0.50    4.00    --  108.20  40.00 -30.00   74
  6  \w     19.00  45.00   0.50    4.00    --  108.20  50.00 -60.00   52
  7  \w     23.00 198.00   0.50    4.00    --  108.20  60.00 -60.00  350
  8  \w     48.00 111.00   0.50    4.00    --  108.20  20.00  30.00  126
  9  \w    137.00 198.00   0.50    4.00    --  108.20  50.00 -60.00  122
 10  \w     94.00 120.00   0.50    4.00    --  108.20  50.00 -60.00   52
 11  \w     78.00 198.00   0.50    4.00    --  108.20  60.00 150.00  240
 12  \w     59.00 198.00   0.50    4.00    --  108.20  40.00 150.00  278
;
_diffrn_measurement_device 'four-circle diffractometer'
_diffrn_measurement_device_type 'XtaLAB AFC11 (RINC): quarter-chi single'
_diffrn_measurement_method '\w scans'
_diffrn_orient_matrix_type 'CrysAlisPro convention (1999,Acta A55,543-557)'
_diffrn_orient_matrix_UB_11 0.0156098000
_diffrn_orient_matrix_UB_12 0.0494939000
_diffrn_orient_matrix_UB_13 -0.0619338000
_diffrn_orient_matrix_UB_21 0.0457090000
_diffrn_orient_matrix_UB_22 -0.0551954000
_diffrn_orient_matrix_UB_23 -0.0502295000
_diffrn_orient_matrix_UB_31 -0.1417370000
_diffrn_orient_matrix_UB_32 -0.0124271000
_diffrn_orient_matrix_UB_33 -0.0232928000
_diffrn_radiation_monochromator mirror
_diffrn_radiation_probe x-ray
_diffrn_radiation_type 'Cu K\a'
_diffrn_radiation_wavelength 1.54184
_diffrn_reflns_av_R_equivalents 0.0401
_diffrn_reflns_av_unetI/netI 0.0414
_diffrn_reflns_Laue_measured_fraction_full 0.960
_diffrn_reflns_Laue_measured_fraction_max 0.960
_diffrn_reflns_limit_h_max 11
_diffrn_reflns_limit_h_min -12
_diffrn_reflns_limit_k_max 23
_diffrn_reflns_limit_k_min -24
_diffrn_reflns_limit_l_max 22
_diffrn_reflns_limit_l_min -21
_diffrn_reflns_number 21995
_diffrn_reflns_point_group_measured_fraction_full 0.960
_diffrn_reflns_point_group_measured_fraction_max 0.960
_diffrn_reflns_theta_full 66.600
_diffrn_reflns_theta_max 66.599
_diffrn_reflns_theta_min 3.215
_diffrn_source 'Rotating-anode X-ray tube (dual wavelength)'
_diffrn_source_type 'Rigaku (Cu) X-ray DW Source'
_exptl_absorpt_coefficient_mu 0.561
_exptl_absorpt_correction_T_max 1.000
_exptl_absorpt_correction_T_min 0.931
_exptl_absorpt_correction_type gaussian
_exptl_absorpt_process_details
;
CrysAlisPro 1.171.43.112a (Rigaku Oxford Diffraction, 2024)
Numerical absorption correction based on gaussian integration over
a multifaceted crystal model
Empirical absorption correction using spherical harmonics,
implemented in SCALE3 ABSPACK scaling algorithm.
;
_exptl_crystal_colour yellow
_exptl_crystal_colour_primary yellow
_exptl_crystal_density_diffrn 1.201
_exptl_crystal_description block
_exptl_crystal_F_000 1504
_exptl_crystal_size_max 0.073
_exptl_crystal_size_mid 0.052
_exptl_crystal_size_min 0.044
_refine_diff_density_max 0.323
_refine_diff_density_min -0.149
_refine_diff_density_rms 0.034
_refine_ls_extinction_method none
_refine_ls_goodness_of_fit_ref 1.019
_refine_ls_hydrogen_treatment constr
_refine_ls_matrix_type full
_refine_ls_number_parameters 487
_refine_ls_number_reflns 6625
_refine_ls_number_restraints 0
_refine_ls_restrained_S_all 1.019
_refine_ls_R_factor_all 0.0510
_refine_ls_R_factor_gt 0.0405
_refine_ls_shift/su_max 0.000
_refine_ls_shift/su_mean 0.000
_refine_ls_structure_factor_coef Fsqd
_refine_ls_weighting_details 'w=1/[\s^2^(Fo^2^)+(0.0498P)^2^+0.8042P] where P=(Fo^2^+2Fc^2^)/3'
_refine_ls_weighting_scheme calc
_refine_ls_wR_factor_gt 0.0991
_refine_ls_wR_factor_ref 0.1047
_reflns_Friedel_coverage 0.000
_reflns_number_gt 5486
_reflns_number_total 6625
_reflns_threshold_expression 'I > 2\s(I)'
_cod_data_source_file d6sc04438g2.cif
_cod_data_source_block s6746l
_cod_database_code 1577412
_shelx_shelxl_version_number 2019/3
_chemical_oxdiff_formula 'C H N O'
_shelx_space_group_comment
;
The symmetry employed for this shelxl refinement is uniquely defined
by the following loop, which should always be used as a source of
symmetry information in preference to the above space-group names.
They are only intended as comments.
;
_olex2_refinement_description
;
1. Fixed Uiso
 At 1.2 times of:
  All C(H) groups, All C(H,H) groups
2.a Secondary CH2 refined with riding coordinates:
 C19B(H19A,H19B), C12B(H12A,H12B), C19A(H19C,H19D), C12A(H12C,H12D)
2.b Aromatic/amide H refined with riding coordinates:
 C8B(H8B), C11A(H11A), C11B(H11B), C10B(H10B), C9B(H9B), C5A(H5A), C10A(H10A),
 C4A(H4A), C1B(H1B), C9A(H9A), C18B(H18B), C8A(H8A), C21B(H21B), C25B(H25B),
 C14B(H14B), C25A(H25A), C5B(H5B), C3A(H3A), C1A(H1A), C2B(H2B), C14A(H14A),
 C15A(H15A), C18A(H18A), C24A(H24A), C16A(H16A), C17B(H17B), C15B(H15B),
 C2A(H2A), C4B(H4B), C21A(H21A), C16B(H16B), C3B(H3B), C23A(H23A), C22B(H22B),
 C24B(H24B), C17A(H17A), C23B(H23B), C22A(H22A)
;
_olex2_submission_special_instructions 'No special instructions were received'
_oxdiff_exptl_absorpt_empirical_details
;
Empirical correction (ABSPACK) includes:
- Absorption correction using spherical harmonics
- Frame scaling
;
_oxdiff_exptl_absorpt_empirical_full_max 1.364
_oxdiff_exptl_absorpt_empirical_full_min 0.790

loop_
_space_group_symop_operation_xyz
'x, y, z'
'-x, y+1/2, -z+1/2'
'-x, -y, -z'
'x, -y-1/2, z-1/2'

loop_
_atom_site_label
_atom_site_type_symbol
_atom_site_fract_x
_atom_site_fract_y
_atom_site_fract_z
_atom_site_U_iso_or_equiv
_atom_site_adp_type
_atom_site_occupancy
_atom_site_site_symmetry_order
_atom_site_calc_flag
_atom_site_refinement_flags_posn
_atom_site_refinement_flags_adp
_atom_site_refinement_flags_occupancy
_atom_site_disorder_assembly
_atom_site_disorder_group
O1B O 1.04303(10) 0.35881(5) 0.01227(6) 0.0414(3) Uani 1 1 d . . . . .
O1A O 0.42860(10) 0.39920(5) 0.40155(6) 0.0408(3) Uani 1 1 d . . . . .
N1B N 0.64193(11) 0.58717(6) 0.07230(7) 0.0314(3) Uani 1 1 d . . . . .
N1A N 0.22621(12) 0.57092(6) 0.66856(7) 0.0337(3) Uani 1 1 d . . . . .
C20B C 0.60529(13) 0.68704(7) -0.00087(8) 0.0306(3) Uani 1 1 d . . . . .
C8B C 0.82095(14) 0.36737(7) 0.04308(8) 0.0314(3) Uani 1 1 d . . . . .
H8B H 0.743021 0.344033 0.052385 0.038 Uiso 1 1 calc R U . . .
C11A C 0.27799(14) 0.53879(7) 0.61294(8) 0.0327(3) Uani 1 1 d . . . . .
H11A H 0.369889 0.540730 0.608806 0.039 Uiso 1 1 calc R U . . .
C11B C 0.73054(13) 0.54122(7) 0.05684(7) 0.0299(3) Uani 1 1 d . . . . .
H11B H 0.813392 0.556378 0.041794 0.036 Uiso 1 1 calc R U . . .
C10B C 0.71501(13) 0.47516(7) 0.06030(8) 0.0309(3) Uani 1 1 d . . . . .
H10B H 0.634324 0.457206 0.075206 0.037 Uiso 1 1 calc R U . . .
C9B C 0.81891(14) 0.43359(7) 0.04171(7) 0.0311(3) Uani 1 1 d . . . . .
H9B H 0.896626 0.454369 0.026426 0.037 Uiso 1 1 calc R U . . .
C19B C 0.67146(14) 0.65635(7) 0.06381(8) 0.0321(3) Uani 1 1 d . . . . .
H19A H 0.766621 0.661705 0.058870 0.038 Uiso 1 1 calc R U . . .
H19B H 0.644209 0.679831 0.107943 0.038 Uiso 1 1 calc R U . . .
C13B C 0.49353(14) 0.55761(7) 0.17387(8) 0.0333(3) Uani 1 1 d . . . . .
C5A C 0.13019(14) 0.30906(7) 0.38524(8) 0.0328(3) Uani 1 1 d . . . . .
H5A H 0.092556 0.320264 0.430334 0.039 Uiso 1 1 calc R U . . .
C10A C 0.21428(15) 0.50335(7) 0.56110(8) 0.0346(3) Uani 1 1 d . . . . .
H10A H 0.122025 0.501947 0.560814 0.042 Uiso 1 1 calc R U . . .
C12B C 0.51068(13) 0.56923(7) 0.09371(8) 0.0329(3) Uani 1 1 d . . . . .
H12A H 0.485448 0.529074 0.067520 0.039 Uiso 1 1 calc R U . . .
H12B H 0.450510 0.604338 0.078524 0.039 Uiso 1 1 calc R U . . .
C4A C 0.07218(15) 0.26156(7) 0.34251(8) 0.0363(3) Uani 1 1 d . . . . .
H4A H -0.004086 0.239926 0.358576 0.044 Uiso 1 1 calc R U . . .
C13A C 0.04038(14) 0.53513(7) 0.74351(8) 0.0341(3) Uani 1 1 d . . . . .
C1B C 1.05342(16) 0.23075(8) 0.07142(8) 0.0377(3) Uani 1 1 d . . . . .
H1B H 1.128939 0.256392 0.079497 0.045 Uiso 1 1 calc R U . . .
C7B C 0.94054(14) 0.33186(7) 0.03054(7) 0.0322(3) Uani 1 1 d . . . . .
C6A C 0.24314(14) 0.34043(7) 0.36256(8) 0.0343(3) Uani 1 1 d . . . . .
C9A C 0.28477(15) 0.46896(7) 0.50817(8) 0.0360(3) Uani 1 1 d . . . . .
H9A H 0.376429 0.474392 0.507640 0.043 Uiso 1 1 calc R U . . .
C18B C 0.57291(15) 0.58649(7) 0.22554(9) 0.0385(3) Uani 1 1 d . . . . .
H18B H 0.646517 0.611094 0.210946 0.046 Uiso 1 1 calc R U . . .
C6B C 0.94099(14) 0.25980(7) 0.04444(8) 0.0333(3) Uani 1 1 d . . . . .
C20A C 0.29142(14) 0.67758(7) 0.71664(8) 0.0329(3) Uani 1 1 d . . . . .
C19A C 0.30852(15) 0.60465(7) 0.72140(8) 0.0350(3) Uani 1 1 d . . . . .
H19C H 0.400673 0.593440 0.712534 0.042 Uiso 1 1 calc R U . . .
H19D H 0.285817 0.589737 0.770595 0.042 Uiso 1 1 calc R U . . .
C12A C 0.08606(14) 0.57621(7) 0.68075(9) 0.0371(3) Uani 1 1 d . . . . .
H12C H 0.039486 0.562376 0.636529 0.045 Uiso 1 1 calc R U . . .
H12D H 0.063754 0.622419 0.690048 0.045 Uiso 1 1 calc R U . . .
C8A C 0.23138(15) 0.42834(7) 0.45748(8) 0.0360(3) Uani 1 1 d . . . . .
H8A H 0.139516 0.424456 0.454891 0.043 Uiso 1 1 calc R U . . .
C21B C 0.58093(15) 0.65239(8) -0.06369(8) 0.0386(3) Uani 1 1 d . . . . .
H21B H 0.603345 0.607512 -0.066483 0.046 Uiso 1 1 calc R U . . .
C25B C 0.57182(14) 0.75282(7) 0.00184(9) 0.0370(3) Uani 1 1 d . . . . .
H25B H 0.585813 0.776866 0.044984 0.044 Uiso 1 1 calc R U . . .
C7A C 0.30985(15) 0.39136(7) 0.40800(8) 0.0348(3) Uani 1 1 d . . . . .
C14B C 0.38859(15) 0.52021(7) 0.19688(9) 0.0406(4) Uani 1 1 d . . . . .
H14B H 0.335315 0.498943 0.162185 0.049 Uiso 1 1 calc R U . . .
C25A C 0.22727(15) 0.71228(8) 0.77007(8) 0.0392(3) Uani 1 1 d . . . . .
H25A H 0.194250 0.689924 0.811022 0.047 Uiso 1 1 calc R U . . .
C5B C 0.83266(16) 0.22112(7) 0.03132(9) 0.0394(3) Uani 1 1 d . . . . .
H5B H 0.755415 0.240398 0.012993 0.047 Uiso 1 1 calc R U . . .
C3A C 0.12655(15) 0.24586(8) 0.27594(8) 0.0395(3) Uani 1 1 d . . . . .
H3A H 0.085798 0.214447 0.245754 0.047 Uiso 1 1 calc R U . . .
C1A C 0.29822(16) 0.32257(8) 0.29701(9) 0.0430(4) Uani 1 1 d . . . . .
H1A H 0.376769 0.342553 0.281728 0.052 Uiso 1 1 calc R U . . .
C2B C 1.05540(18) 0.16430(8) 0.08656(9) 0.0459(4) Uani 1 1 d . . . . .
H2B H 1.131454 0.144892 0.106205 0.055 Uiso 1 1 calc R U . . .
C14A C 0.07109(15) 0.46924(7) 0.74786(9) 0.0389(3) Uani 1 1 d . . . . .
H14A H 0.122543 0.449653 0.711292 0.047 Uiso 1 1 calc R U . . .
C15A C 0.02722(17) 0.43195(8) 0.80510(9) 0.0457(4) Uani 1 1 d . . . . .
H15A H 0.047887 0.386834 0.807379 0.055 Uiso 1 1 calc R U . . .
C18A C -0.03324(15) 0.56301(8) 0.79811(9) 0.0428(4) Uani 1 1 d . . . . .
H18A H -0.054405 0.608077 0.796065 0.051 Uiso 1 1 calc R U . . .
C24A C 0.21081(16) 0.77919(8) 0.76438(9) 0.0445(4) Uani 1 1 d . . . . .
H24A H 0.167481 0.802473 0.801552 0.053 Uiso 1 1 calc R U . . .
C16A C -0.04636(17) 0.46008(9) 0.85883(9) 0.0486(4) Uani 1 1 d . . . . .
H16A H -0.076508 0.434352 0.898013 0.058 Uiso 1 1 calc R U . . .
C17B C 0.54503(17) 0.57951(8) 0.29849(9) 0.0443(4) Uani 1 1 d . . . . .
H17B H 0.599544 0.599587 0.333451 0.053 Uiso 1 1 calc R U . . .
C15B C 0.36075(17) 0.51355(8) 0.26941(10) 0.0475(4) Uani 1 1 d . . . . .
H15B H 0.288068 0.488330 0.284145 0.057 Uiso 1 1 calc R U . . .
C2A C 0.23965(17) 0.27597(9) 0.25387(9) 0.0466(4) Uani 1 1 d . . . . .
H2A H 0.277418 0.264644 0.208845 0.056 Uiso 1 1 calc R U . . .
C4B C 0.83636(18) 0.15439(8) 0.04479(10) 0.0477(4) Uani 1 1 d . . . . .
H4B H 0.762611 0.128109 0.034477 0.057 Uiso 1 1 calc R U . . .
C21A C 0.33726(17) 0.71101(8) 0.65662(10) 0.0442(4) Uani 1 1 d . . . . .
H21A H 0.381070 0.687925 0.619471 0.053 Uiso 1 1 calc R U . . .
C16B C 0.43840(17) 0.54351(8) 0.32063(10) 0.0474(4) Uani 1 1 d . . . . .
H16B H 0.418803 0.539437 0.370500 0.057 Uiso 1 1 calc R U . . .
C3B C 0.94687(19) 0.12647(8) 0.07306(10) 0.0495(4) Uani 1 1 d . . . . .
H3B H 0.948584 0.081071 0.083324 0.059 Uiso 1 1 calc R U . . .
C23A C 0.25716(16) 0.81190(8) 0.70496(11) 0.0497(4) Uani 1 1 d . . . . .
H23A H 0.246501 0.857807 0.701137 0.060 Uiso 1 1 calc R U . . .
C22B C 0.52394(17) 0.68304(10) -0.12243(9) 0.0496(4) Uani 1 1 d . . . . .
H22B H 0.505156 0.658675 -0.164795 0.060 Uiso 1 1 calc R U . . .
C24B C 0.51830(16) 0.78347(9) -0.05784(10) 0.0472(4) Uani 1 1 d . . . . .
H24B H 0.498151 0.828654 -0.055879 0.057 Uiso 1 1 calc R U . . .
C17A C -0.07608(16) 0.52549(10) 0.85564(10) 0.0499(4) Uani 1 1 d . . . . .
H17A H -0.126047 0.544974 0.892907 0.060 Uiso 1 1 calc R U . . .
C23B C 0.49423(17) 0.74871(10) -0.11992(10) 0.0531(5) Uani 1 1 d . . . . .
H23B H 0.457402 0.769732 -0.160811 0.064 Uiso 1 1 calc R U . . .
C22A C 0.31952(19) 0.77756(9) 0.65065(11) 0.0536(5) Uani 1 1 d . . . . .
H22A H 0.350178 0.799921 0.609137 0.064 Uiso 1 1 calc R U . . .

loop_
_atom_site_aniso_label
_atom_site_aniso_U_11
_atom_site_aniso_U_22
_atom_site_aniso_U_33
_atom_site_aniso_U_23
_atom_site_aniso_U_13
_atom_site_aniso_U_12
O1B 0.0355(6) 0.0349(6) 0.0539(7) 0.0007(5) 0.0093(5) 0.0005(4)
O1A 0.0376(6) 0.0392(6) 0.0457(6) 0.0008(5) -0.0020(5) -0.0085(4)
N1B 0.0292(6) 0.0254(6) 0.0397(7) -0.0006(5) -0.0007(5) 0.0007(4)
N1A 0.0341(6) 0.0284(6) 0.0386(7) -0.0004(5) -0.0065(5) -0.0027(5)
C20B 0.0254(7) 0.0323(7) 0.0340(7) 0.0001(6) 0.0015(5) -0.0030(5)
C8B 0.0322(7) 0.0289(7) 0.0331(7) 0.0012(6) 0.0011(6) 0.0004(5)
C11A 0.0366(8) 0.0249(7) 0.0366(8) 0.0061(6) -0.0046(6) -0.0027(6)
C11B 0.0261(7) 0.0310(7) 0.0327(7) -0.0003(5) -0.0019(5) 0.0009(5)
C10B 0.0290(7) 0.0297(7) 0.0341(7) 0.0002(6) -0.0012(5) -0.0014(5)
C9B 0.0315(7) 0.0321(7) 0.0297(7) 0.0007(6) -0.0006(5) -0.0006(6)
C19B 0.0335(7) 0.0266(7) 0.0361(7) -0.0029(6) -0.0032(6) -0.0006(5)
C13B 0.0310(7) 0.0256(7) 0.0433(8) 0.0011(6) -0.0001(6) 0.0063(5)
C5A 0.0357(8) 0.0307(7) 0.0320(7) 0.0018(6) -0.0032(6) 0.0001(6)
C10A 0.0388(8) 0.0273(7) 0.0377(8) 0.0038(6) -0.0056(6) -0.0039(6)
C12B 0.0263(7) 0.0307(7) 0.0417(8) -0.0015(6) -0.0019(6) 0.0017(5)
C4A 0.0372(8) 0.0297(7) 0.0418(8) 0.0019(6) -0.0055(6) -0.0023(6)
C13A 0.0284(7) 0.0313(7) 0.0426(8) -0.0052(6) -0.0076(6) -0.0030(5)
C1B 0.0442(9) 0.0363(8) 0.0326(7) -0.0025(6) 0.0019(6) 0.0086(6)
C7B 0.0354(8) 0.0300(7) 0.0311(7) -0.0010(6) 0.0010(6) 0.0012(6)
C6A 0.0374(8) 0.0313(7) 0.0341(7) 0.0046(6) -0.0059(6) -0.0014(6)
C9A 0.0436(8) 0.0289(7) 0.0357(8) 0.0059(6) -0.0024(6) -0.0059(6)
C18B 0.0376(8) 0.0341(8) 0.0436(8) 0.0037(6) -0.0023(6) -0.0001(6)
C6B 0.0398(8) 0.0319(7) 0.0284(7) -0.0023(6) 0.0055(6) 0.0044(6)
C20A 0.0299(7) 0.0340(8) 0.0348(7) -0.0057(6) -0.0041(6) -0.0052(6)
C19A 0.0356(8) 0.0337(8) 0.0357(8) -0.0018(6) -0.0069(6) -0.0023(6)
C12A 0.0338(8) 0.0301(7) 0.0475(9) -0.0021(6) -0.0081(6) 0.0012(6)
C8A 0.0376(8) 0.0336(8) 0.0369(8) 0.0051(6) -0.0046(6) -0.0043(6)
C21B 0.0398(8) 0.0401(8) 0.0359(8) -0.0026(6) 0.0024(6) -0.0073(6)
C25B 0.0342(8) 0.0331(8) 0.0436(8) 0.0012(6) -0.0003(6) 0.0003(6)
C7A 0.0380(8) 0.0324(7) 0.0338(7) 0.0075(6) -0.0049(6) -0.0044(6)
C14B 0.0360(8) 0.0331(8) 0.0527(9) 0.0038(7) -0.0008(7) -0.0001(6)
C25A 0.0389(8) 0.0464(9) 0.0323(7) -0.0061(6) -0.0048(6) -0.0004(7)
C5B 0.0436(9) 0.0313(8) 0.0434(8) -0.0038(6) 0.0028(7) 0.0024(6)
C3A 0.0437(9) 0.0366(8) 0.0381(8) -0.0027(6) -0.0074(6) -0.0048(6)
C1A 0.0411(9) 0.0477(9) 0.0401(9) -0.0010(7) 0.0010(7) -0.0087(7)
C2B 0.0593(11) 0.0417(9) 0.0368(8) 0.0017(7) 0.0049(7) 0.0200(8)
C14A 0.0419(8) 0.0331(8) 0.0417(8) -0.0046(6) 0.0010(6) 0.0002(6)
C15A 0.0513(10) 0.0371(9) 0.0488(9) 0.0013(7) -0.0019(7) -0.0061(7)
C18A 0.0324(8) 0.0405(9) 0.0554(10) -0.0156(7) -0.0060(7) 0.0014(6)
C24A 0.0381(8) 0.0449(9) 0.0505(10) -0.0181(8) -0.0070(7) 0.0036(7)
C16A 0.0430(9) 0.0619(11) 0.0408(9) -0.0006(8) -0.0025(7) -0.0150(8)
C17B 0.0533(10) 0.0388(8) 0.0407(9) 0.0027(7) -0.0054(7) 0.0052(7)
C15B 0.0424(9) 0.0426(9) 0.0576(10) 0.0140(8) 0.0086(8) 0.0026(7)
C2A 0.0498(10) 0.0522(10) 0.0379(8) -0.0068(7) 0.0027(7) -0.0071(8)
C4B 0.0555(10) 0.0308(8) 0.0568(10) -0.0071(7) 0.0093(8) -0.0006(7)
C21A 0.0466(9) 0.0360(8) 0.0499(9) -0.0055(7) 0.0134(7) -0.0066(7)
C16B 0.0537(10) 0.0435(9) 0.0450(9) 0.0135(7) 0.0071(8) 0.0098(8)
C3B 0.0709(12) 0.0277(8) 0.0499(10) 0.0006(7) 0.0159(9) 0.0109(8)
C23A 0.0415(9) 0.0302(8) 0.0774(13) -0.0106(8) -0.0078(8) -0.0038(7)
C22B 0.0478(10) 0.0682(12) 0.0329(8) 0.0014(8) -0.0015(7) -0.0195(8)
C24B 0.0369(9) 0.0440(9) 0.0606(11) 0.0160(8) -0.0032(7) 0.0018(7)
C17A 0.0348(8) 0.0691(12) 0.0458(9) -0.0188(9) 0.0026(7) -0.0058(8)
C23B 0.0397(9) 0.0701(13) 0.0495(10) 0.0272(9) -0.0093(7) -0.0119(8)
C22A 0.0570(11) 0.0359(9) 0.0680(12) 0.0046(8) 0.0156(9) -0.0110(8)

loop_
_atom_type_symbol
_atom_type_description
_atom_type_scat_dispersion_real
_atom_type_scat_dispersion_imag
_atom_type_scat_source
C C 0.0181 0.0091 'International Tables Vol C Tables 4.2.6.8 and 6.1.1.4'
H H 0.0000 0.0000 'International Tables Vol C Tables 4.2.6.8 and 6.1.1.4'
N N 0.0311 0.0180 'International Tables Vol C Tables 4.2.6.8 and 6.1.1.4'
O O 0.0492 0.0322 'International Tables Vol C Tables 4.2.6.8 and 6.1.1.4'

loop_
_exptl_crystal_face_index_h
_exptl_crystal_face_index_k
_exptl_crystal_face_index_l
_exptl_crystal_face_perp_dist
6 2 3 0.0291
-6 -2 -3 0.0436
-2 9 8 0.0109
2 -9 -8 0.0363
0 11 -7 0.0218
0 -11 7 0.0218

loop_
_geom_angle_atom_site_label_1
_geom_angle_atom_site_label_2
_geom_angle_atom_site_label_3
_geom_angle
_geom_angle_site_symmetry_1
_geom_angle_site_symmetry_3
_geom_angle_publ_flag
C11B N1B C19B 121.15(12) . . ?
C11B N1B C12B 120.79(12) . . ?
C12B N1B C19B 117.95(11) . . ?
C11A N1A C19A 121.13(12) . . ?
C11A N1A C12A 123.40(12) . . ?
C12A N1A C19A 115.46(12) . . ?
C21B C20B C19B 122.15(13) . . ?
C21B C20B C25B 118.83(14) . . ?
C25B C20B C19B 118.99(13) . . ?
C9B C8B H8B 119.6 . . ?
C9B C8B C7B 120.81(13) . . ?
C7B C8B H8B 119.6 . . ?
N1A C11A H11A 116.1 . . ?
N1A C11A C10A 127.70(14) . . ?
C10A C11A H11A 116.1 . . ?
N1B C11B H11B 116.3 . . ?
N1B C11B C10B 127.33(13) . . ?
C10B C11B H11B 116.3 . . ?
C11B C10B H10B 120.0 . . ?
C11B C10B C9B 119.93(13) . . ?
C9B C10B H10B 120.0 . . ?
C8B C9B C10B 127.66(13) . . ?
C8B C9B H9B 116.2 . . ?
C10B C9B H9B 116.2 . . ?
N1B C19B C20B 113.31(12) . . ?
N1B C19B H19A 108.9 . . ?
N1B C19B H19B 108.9 . . ?
C20B C19B H19A 108.9 . . ?
C20B C19B H19B 108.9 . . ?
H19A C19B H19B 107.7 . . ?
C18B C13B C12B 122.61(13) . . ?
C18B C13B C14B 118.62(15) . . ?
C14B C13B C12B 118.61(14) . . ?
C4A C5A H5A 119.7 . . ?
C4A C5A C6A 120.62(14) . . ?
C6A C5A H5A 119.7 . . ?
C11A C10A H10A 119.8 . . ?
C11A C10A C9A 120.43(14) . . ?
C9A C10A H10A 119.8 . . ?
N1B C12B C13B 114.65(12) . . ?
N1B C12B H12A 108.6 . . ?
N1B C12B H12B 108.6 . . ?
C13B C12B H12A 108.6 . . ?
C13B C12B H12B 108.6 . . ?
H12A C12B H12B 107.6 . . ?
C5A C4A H4A 120.2 . . ?
C5A C4A C3A 119.58(14) . . ?
C3A C4A H4A 120.2 . . ?
C14A C13A C12A 121.00(14) . . ?
C18A C13A C12A 120.17(14) . . ?
C18A C13A C14A 118.83(15) . . ?
C6B C1B H1B 119.9 . . ?
C2B C1B H1B 119.9 . . ?
C2B C1B C6B 120.18(16) . . ?
O1B C7B C8B 122.95(13) . . ?
O1B C7B C6B 118.95(13) . . ?
C8B C7B C6B 118.00(12) . . ?
C5A C6A C7A 122.06(13) . . ?
C1A C6A C5A 118.92(14) . . ?
C1A C6A C7A 118.99(13) . . ?
C10A C9A H9A 117.5 . . ?
C8A C9A C10A 125.08(15) . . ?
C8A C9A H9A 117.5 . . ?
C13B C18B H18B 119.9 . . ?
C17B C18B C13B 120.26(15) . . ?
C17B C18B H18B 119.9 . . ?
C1B C6B C7B 119.01(14) . . ?
C5B C6B C1B 118.98(14) . . ?
C5B C6B C7B 122.01(14) . . ?
C25A C20A C19A 121.49(14) . . ?
C25A C20A C21A 118.77(14) . . ?
C21A C20A C19A 119.72(13) . . ?
N1A C19A C20A 111.17(12) . . ?
N1A C19A H19C 109.4 . . ?
N1A C19A H19D 109.4 . . ?
C20A C19A H19C 109.4 . . ?
C20A C19A H19D 109.4 . . ?
H19C C19A H19D 108.0 . . ?
N1A C12A C13A 112.68(12) . . ?
N1A C12A H12C 109.1 . . ?
N1A C12A H12D 109.1 . . ?
C13A C12A H12C 109.1 . . ?
C13A C12A H12D 109.1 . . ?
H12C C12A H12D 107.8 . . ?
C9A C8A H8A 118.9 . . ?
C9A C8A C7A 122.17(14) . . ?
C7A C8A H8A 118.9 . . ?
C20B C21B H21B 119.9 . . ?
C22B C21B C20B 120.19(16) . . ?
C22B C21B H21B 119.9 . . ?
C20B C25B H25B 119.7 . . ?
C24B C25B C20B 120.55(16) . . ?
C24B C25B H25B 119.7 . . ?
O1A C7A C6A 119.00(14) . . ?
O1A C7A C8A 123.25(14) . . ?
C8A C7A C6A 117.75(13) . . ?
C13B C14B H14B 119.5 . . ?
C15B C14B C13B 120.99(16) . . ?
C15B C14B H14B 119.5 . . ?
C20A C25A H25A 119.6 . . ?
C24A C25A C20A 120.75(15) . . ?
C24A C25A H25A 119.6 . . ?
C6B C5B H5B 119.7 . . ?
C6B C5B C4B 120.54(16) . . ?
C4B C5B H5B 119.7 . . ?
C4A C3A H3A 120.0 . . ?
C2A C3A C4A 119.97(14) . . ?
C2A C3A H3A 120.0 . . ?
C6A C1A H1A 119.7 . . ?
C2A C1A C6A 120.58(15) . . ?
C2A C1A H1A 119.7 . . ?
C1B C2B H2B 119.9 . . ?
C3B C2B C1B 120.10(16) . . ?
C3B C2B H2B 119.9 . . ?
C13A C14A H14A 119.8 . . ?
C15A C14A C13A 120.45(15) . . ?
C15A C14A H14A 119.8 . . ?
C14A C15A H15A 119.9 . . ?
C16A C15A C14A 120.21(16) . . ?
C16A C15A H15A 119.9 . . ?
C13A C18A H18A 119.8 . . ?
C17A C18A C13A 120.44(16) . . ?
C17A C18A H18A 119.8 . . ?
C25A C24A H24A 120.0 . . ?
C23A C24A C25A 120.06(15) . . ?
C23A C24A H24A 120.0 . . ?
C15A C16A H16A 120.0 . . ?
C17A C16A C15A 119.91(16) . . ?
C17A C16A H16A 120.0 . . ?
C18B C17B H17B 119.7 . . ?
C16B C17B C18B 120.54(16) . . ?
C16B C17B H17B 119.7 . . ?
C14B C15B H15B 119.9 . . ?
C14B C15B C16B 120.20(16) . . ?
C16B C15B H15B 119.9 . . ?
C3A C2A C1A 120.29(15) . . ?
C3A C2A H2A 119.9 . . ?
C1A C2A H2A 119.9 . . ?
C5B C4B H4B 120.0 . . ?
C3B C4B C5B 119.99(17) . . ?
C3B C4B H4B 120.0 . . ?
C20A C21A H21A 119.8 . . ?
C22A C21A C20A 120.41(15) . . ?
C22A C21A H21A 119.8 . . ?
C17B C16B H16B 120.3 . . ?
C15B C16B C17B 119.35(16) . . ?
C15B C16B H16B 120.3 . . ?
C2B C3B H3B 119.9 . . ?
C4B C3B C2B 120.16(16) . . ?
C4B C3B H3B 119.9 . . ?
C24A C23A H23A 120.2 . . ?
C24A C23A C22A 119.68(16) . . ?
C22A C23A H23A 120.2 . . ?
C21B C22B H22B 119.7 . . ?
C23B C22B C21B 120.57(16) . . ?
C23B C22B H22B 119.7 . . ?
C25B C24B H24B 119.9 . . ?
C23B C24B C25B 120.23(16) . . ?
C23B C24B H24B 119.9 . . ?
C18A C17A H17A 119.9 . . ?
C16A C17A C18A 120.14(15) . . ?
C16A C17A H17A 119.9 . . ?
C22B C23B H23B 120.2 . . ?
C24B C23B C22B 119.58(16) . . ?
C24B C23B H23B 120.2 . . ?
C21A C22A C23A 120.31(17) . . ?
C21A C22A H22A 119.8 . . ?
C23A C22A H22A 119.8 . . ?

loop_
_geom_bond_atom_site_label_1
_geom_bond_atom_site_label_2
_geom_bond_distance
_geom_bond_site_symmetry_2
_geom_bond_publ_flag
O1B C7B 1.2386(18) . ?
O1A C7A 1.2388(18) . ?
N1B C11B 1.3426(18) . ?
N1B C19B 1.4590(18) . ?
N1B C12B 1.4561(18) . ?
N1A C11A 1.3351(19) . ?
N1A C19A 1.4666(18) . ?
N1A C12A 1.4646(19) . ?
C20B C19B 1.514(2) . ?
C20B C21B 1.386(2) . ?
C20B C25B 1.393(2) . ?
C8B H8B 0.9500 . ?
C8B C9B 1.358(2) . ?
C8B C7B 1.449(2) . ?
C11A H11A 0.9500 . ?
C11A C10A 1.370(2) . ?
C11B H11B 0.9500 . ?
C11B C10B 1.365(2) . ?
C10B H10B 0.9500 . ?
C10B C9B 1.411(2) . ?
C9B H9B 0.9500 . ?
C19B H19A 0.9900 . ?
C19B H19B 0.9900 . ?
C13B C12B 1.515(2) . ?
C13B C18B 1.390(2) . ?
C13B C14B 1.392(2) . ?
C5A H5A 0.9500 . ?
C5A C4A 1.389(2) . ?
C5A C6A 1.394(2) . ?
C10A H10A 0.9500 . ?
C10A C9A 1.410(2) . ?
C12B H12A 0.9900 . ?
C12B H12B 0.9900 . ?
C4A H4A 0.9500 . ?
C4A C3A 1.393(2) . ?
C13A C12A 1.512(2) . ?
C13A C14A 1.390(2) . ?
C13A C18A 1.388(2) . ?
C1B H1B 0.9500 . ?
C1B C6B 1.393(2) . ?
C1B C2B 1.391(2) . ?
C7B C6B 1.500(2) . ?
C6A C7A 1.506(2) . ?
C6A C1A 1.391(2) . ?
C9A H9A 0.9500 . ?
C9A C8A 1.370(2) . ?
C18B H18B 0.9500 . ?
C18B C17B 1.390(2) . ?
C6B C5B 1.389(2) . ?
C20A C19A 1.508(2) . ?
C20A C25A 1.387(2) . ?
C20A C21A 1.390(2) . ?
C19A H19C 0.9900 . ?
C19A H19D 0.9900 . ?
C12A H12C 0.9900 . ?
C12A H12D 0.9900 . ?
C8A H8A 0.9500 . ?
C8A C7A 1.439(2) . ?
C21B H21B 0.9500 . ?
C21B C22B 1.386(2) . ?
C25B H25B 0.9500 . ?
C25B C24B 1.385(2) . ?
C14B H14B 0.9500 . ?
C14B C15B 1.382(3) . ?
C25A H25A 0.9500 . ?
C25A C24A 1.386(2) . ?
C5B H5B 0.9500 . ?
C5B C4B 1.391(2) . ?
C3A H3A 0.9500 . ?
C3A C2A 1.380(2) . ?
C1A H1A 0.9500 . ?
C1A C2A 1.383(2) . ?
C2B H2B 0.9500 . ?
C2B C3B 1.382(3) . ?
C14A H14A 0.9500 . ?
C14A C15A 1.384(2) . ?
C15A H15A 0.9500 . ?
C15A C16A 1.379(3) . ?
C18A H18A 0.9500 . ?
C18A C17A 1.387(3) . ?
C24A H24A 0.9500 . ?
C24A C23A 1.376(3) . ?
C16A H16A 0.9500 . ?
C16A C17A 1.377(3) . ?
C17B H17B 0.9500 . ?
C17B C16B 1.385(3) . ?
C15B H15B 0.9500 . ?
C15B C16B 1.383(3) . ?
C2A H2A 0.9500 . ?
C4B H4B 0.9500 . ?
C4B C3B 1.376(3) . ?
C21A H21A 0.9500 . ?
C21A C22A 1.381(3) . ?
C16B H16B 0.9500 . ?
C3B H3B 0.9500 . ?
C23A H23A 0.9500 . ?
C23A C22A 1.387(3) . ?
C22B H22B 0.9500 . ?
C22B C23B 1.381(3) . ?
C24B H24B 0.9500 . ?
C24B C23B 1.375(3) . ?
C17A H17A 0.9500 . ?
C23B H23B 0.9500 . ?
C22A H22A 0.9500 . ?

loop_
_geom_torsion_atom_site_label_1
_geom_torsion_atom_site_label_2
_geom_torsion_atom_site_label_3
_geom_torsion_atom_site_label_4
_geom_torsion
_geom_torsion_site_symmetry_1
_geom_torsion_site_symmetry_2
_geom_torsion_site_symmetry_3
_geom_torsion_site_symmetry_4
_geom_torsion_publ_flag
O1B C7B C6B C1B 31.4(2) . . . . ?
O1B C7B C6B C5B -148.68(15) . . . . ?
N1B C11B C10B C9B 179.72(13) . . . . ?
N1A C11A C10A C9A -176.14(13) . . . . ?
C20B C21B C22B C23B 1.9(2) . . . . ?
C20B C25B C24B C23B 1.8(2) . . . . ?
C8B C7B C6B C1B -145.26(14) . . . . ?
C8B C7B C6B C5B 34.7(2) . . . . ?
C11A N1A C19A C20A 112.38(15) . . . . ?
C11A N1A C12A C13A 107.55(15) . . . . ?
C11A C10A C9A C8A 174.87(14) . . . . ?
C11B N1B C19B C20B 106.45(15) . . . . ?
C11B N1B C12B C13B 87.50(16) . . . . ?
C11B C10B C9B C8B 178.95(14) . . . . ?
C9B C8B C7B O1B -6.1(2) . . . . ?
C9B C8B C7B C6B 170.36(13) . . . . ?
C19B N1B C11B C10B -178.00(14) . . . . ?
C19B N1B C12B C13B -96.28(15) . . . . ?
C19B C20B C21B C22B -177.88(14) . . . . ?
C19B C20B C25B C24B 176.11(14) . . . . ?
C13B C18B C17B C16B 0.3(2) . . . . ?
C13B C14B C15B C16B -0.8(2) . . . . ?
C5A C4A C3A C2A 2.0(2) . . . . ?
C5A C6A C7A O1A 152.10(14) . . . . ?
C5A C6A C7A C8A -27.5(2) . . . . ?
C5A C6A C1A C2A 2.1(2) . . . . ?
C10A C9A C8A C7A -175.80(14) . . . . ?
C12B N1B C11B C10B -1.9(2) . . . . ?
C12B N1B C19B C20B -69.76(16) . . . . ?
C12B C13B C18B C17B 173.48(14) . . . . ?
C12B C13B C14B C15B -173.39(14) . . . . ?
C4A C5A C6A C7A -178.99(13) . . . . ?
C4A C5A C6A C1A -1.2(2) . . . . ?
C4A C3A C2A C1A -1.1(3) . . . . ?
C13A C14A C15A C16A -0.7(2) . . . . ?
C13A C18A C17A C16A -0.3(2) . . . . ?
C1B C6B C5B C4B -0.1(2) . . . . ?
C1B C2B C3B C4B -0.2(2) . . . . ?
C7B C8B C9B C10B -172.58(14) . . . . ?
C7B C6B C5B C4B 179.98(14) . . . . ?
C6A C5A C4A C3A -0.9(2) . . . . ?
C6A C1A C2A C3A -1.0(3) . . . . ?
C9A C8A C7A O1A -9.0(2) . . . . ?
C9A C8A C7A C6A 170.53(13) . . . . ?
C18B C13B C12B N1B 25.84(19) . . . . ?
C18B C13B C14B C15B 2.2(2) . . . . ?
C18B C17B C16B C15B 1.0(2) . . . . ?
C6B C1B C2B C3B 1.7(2) . . . . ?
C6B C5B C4B C3B 1.7(2) . . . . ?
C20A C25A C24A C23A 0.6(2) . . . . ?
C20A C21A C22A C23A 0.8(3) . . . . ?
C19A N1A C11A C10A 177.51(14) . . . . ?
C19A N1A C12A C13A -73.50(15) . . . . ?
C19A C20A C25A C24A -179.10(14) . . . . ?
C19A C20A C21A C22A 178.41(16) . . . . ?
C12A N1A C11A C10A -3.6(2) . . . . ?
C12A N1A C19A C20A -66.59(16) . . . . ?
C12A C13A C14A C15A -179.13(14) . . . . ?
C12A C13A C18A C17A 179.63(14) . . . . ?
C21B C20B C19B N1B -32.53(19) . . . . ?
C21B C20B C25B C24B -1.7(2) . . . . ?
C21B C22B C23B C24B -1.8(3) . . . . ?
C25B C20B C19B N1B 149.74(13) . . . . ?
C25B C20B C21B C22B -0.1(2) . . . . ?
C25B C24B C23B C22B -0.1(3) . . . . ?
C7A C6A C1A C2A 180.00(15) . . . . ?
C14B C13B C12B N1B -158.78(12) . . . . ?
C14B C13B C18B C17B -1.9(2) . . . . ?
C14B C15B C16B C17B -0.8(3) . . . . ?
C25A C20A C19A N1A 108.66(16) . . . . ?
C25A C20A C21A C22A 0.3(2) . . . . ?
C25A C24A C23A C22A 0.4(3) . . . . ?
C5B C4B C3B C2B -1.5(3) . . . . ?
C1A C6A C7A O1A -25.7(2) . . . . ?
C1A C6A C7A C8A 154.71(14) . . . . ?
C2B C1B C6B C7B 178.33(13) . . . . ?
C2B C1B C6B C5B -1.6(2) . . . . ?
C14A C13A C12A N1A -52.13(18) . . . . ?
C14A C13A C18A C17A -0.5(2) . . . . ?
C14A C15A C16A C17A -0.1(3) . . . . ?
C15A C16A C17A C18A 0.6(3) . . . . ?
C18A C13A C12A N1A 127.74(14) . . . . ?
C18A C13A C14A C15A 1.0(2) . . . . ?
C24A C23A C22A C21A -1.2(3) . . . . ?
C21A C20A C19A N1A -69.44(18) . . . . ?
C21A C20A C25A C24A -1.0(2) . . . . ?

loop_
_exptl_oxdiff_crystal_face_indexfrac_h
_exptl_oxdiff_crystal_face_indexfrac_k
_exptl_oxdiff_crystal_face_indexfrac_l
_exptl_oxdiff_crystal_face_x
_exptl_oxdiff_crystal_face_y
_exptl_oxdiff_crystal_face_z
6.3152 2.1791 3.3412 -0.0005 0.0006 -1.0000
-6.3152 -2.1791 -3.3412 0.0005 -0.0006 1.0000
-2.1215 8.6863 8.2962 -0.1170 -0.9931 -0.0005
2.1215 -8.6863 -8.2962 0.1170 0.9931 0.0005
0.2443 10.6924 -7.1437 0.9755 -0.2202 -0.0011
-0.2443 -10.6924 7.1437 -0.9755 0.2202 0.0011
